data_4330753
loop_
_publ_author_name
'Bidraha Bagh'
'Nora C. Breit'
'Klaus Harms'
'Gabriele Schatte'
'Ian J. Burgess'
'Holger Braunschweig'
'Jens M\"uller'

_publ_contact_author_address
; Department of Chemistry
  University of Saskatchewan
  Saskatoon, Saskatchewan S7N 5C9
  Canada
;
_publ_contact_author_email jens.mueller@usask.ca
_publ_contact_author_fax '001 306 966 4730'
_publ_contact_author_name 'Dr Jens M\"uller'
_publ_contact_author_phone '001 306 966 2466'
_publ_section_title
;
 [1.1]Ferrocenophanes and Bis(ferrocenyl) Species with Aluminum and
 Gallium as Bridging Elements: Synthesis, Characterization, and
 Electrochemical Studies
;
_journal_name_full 'Inorganic Chemistry'
_journal_page_first 11155
_journal_page_last 11167
_journal_paper_doi 10.1021/ic301777y
_journal_volume 51
_journal_year 2012
_chemical_formula_moiety 'C22 H24 Fe2 Si'
_chemical_formula_sum 'C22 H24 Fe2 Si'
_chemical_formula_weight 428.20
_chemical_name_systematic
;

 ?

;
_space_group_IT_number 14
_symmetry_cell_setting monoclinic
_symmetry_space_group_name_Hall '-P 2yn'
_symmetry_space_group_name_H-M 'P 1 21/n 1'
_atom_sites_solution_hydrogens geom
_atom_sites_solution_primary direct
_atom_sites_solution_secondary difmap
_cell_angle_alpha 90.00
_cell_angle_beta 90.662(3)
_cell_angle_gamma 90.00
_cell_formula_units_Z 4
_cell_length_a 8.0197(3)
_cell_length_b 22.8843(6)
_cell_length_c 10.1397(4)
_cell_measurement_reflns_used 18495
_cell_measurement_temperature 100(2)
_cell_measurement_theta_max 27.29
_cell_measurement_theta_min 1.78
_cell_volume 1860.77(11)
_computing_cell_refinement 'STOE X-AREA (STOE & Cie, 2006)'
_computing_data_collection 'STOE X-AREA (STOE & Cie, 2006)'
_computing_data_reduction 'STOE X-AREA (STOE & Cie, 2006)'
_computing_molecular_graphics 'DIAMOND 3.2 (Brandenburg, 2007)'
_computing_publication_material 'WinGX publication routines (Farrugia, 1999)'
_computing_structure_refinement 'SHELXL-97 (Sheldrick, 2008)'
_computing_structure_solution 'SIR-92 (Altomare et al., 1993)'
_diffrn_ambient_temperature 100(2)
_diffrn_detector_area_resol_mean 6.67
_diffrn_measured_fraction_theta_full 1.000
_diffrn_measured_fraction_theta_max 1.000
_diffrn_measurement_device_type 'STOE IPDS 2T'
_diffrn_measurement_method 'rotation method'
_diffrn_radiation_monochromator graphite
_diffrn_radiation_source 'fine-focus sealed tube'
_diffrn_radiation_type MoK\a
_diffrn_radiation_wavelength 0.71073
_diffrn_reflns_av_R_equivalents 0.0344
_diffrn_reflns_av_sigmaI/netI 0.0206
_diffrn_reflns_limit_h_max 9
_diffrn_reflns_limit_h_min -9
_diffrn_reflns_limit_k_max 26
_diffrn_reflns_limit_k_min -27
_diffrn_reflns_limit_l_max 12
_diffrn_reflns_limit_l_min -12
_diffrn_reflns_number 17039
_diffrn_reflns_theta_full 25.00
_diffrn_reflns_theta_max 25.00
_diffrn_reflns_theta_min 1.78
_exptl_absorpt_coefficient_mu 1.625
_exptl_absorpt_correction_T_max 0.8164
_exptl_absorpt_correction_T_min 0.6945
_exptl_absorpt_correction_type multi-scan
_exptl_absorpt_process_details
;

Platon (Spek, 2009; Blessing, 1995)

;
_exptl_crystal_colour colorless
_exptl_crystal_density_diffrn 1.529
_exptl_crystal_description prism
_exptl_crystal_F_000 888
_exptl_crystal_size_max 0.32
_exptl_crystal_size_mid 0.14
_exptl_crystal_size_min 0.06
_refine_diff_density_max 0.327
_refine_diff_density_min -0.238
_refine_diff_density_rms 0.046
_refine_ls_extinction_method none
_refine_ls_goodness_of_fit_ref 1.036
_refine_ls_hydrogen_treatment constr
_refine_ls_matrix_type full
_refine_ls_number_parameters 228
_refine_ls_number_reflns 3277
_refine_ls_number_restraints 0
_refine_ls_restrained_S_all 1.036
_refine_ls_R_factor_all 0.0248
_refine_ls_R_factor_gt 0.0202
_refine_ls_shift/su_max 0.000
_refine_ls_shift/su_mean 0.000
_refine_ls_structure_factor_coef Fsqd
_refine_ls_weighting_details 'calc w=1/[\s^2^(Fo^2^)+(0.0285P)^2^+0.2511P] where P=(Fo^2^+2Fc^2^)/3'
_refine_ls_weighting_scheme calc
_refine_ls_wR_factor_gt 0.0485
_refine_ls_wR_factor_ref 0.0495
_reflns_number_gt 2902
_reflns_number_total 3277
_reflns_threshold_expression >2sigma(I)
_cod_data_source_file ic301777y_si_001_4.cif
_cod_data_source_block 7Me
_cod_original_sg_symbol_H-M 'P 21/n'
_cod_database_code 4330753

loop_
_symmetry_equiv_pos_as_xyz
'x, y, z'
'-x+1/2, y+1/2, -z+1/2'
'-x, -y, -z'
'x-1/2, -y-1/2, z-1/2'

loop_
_atom_site_label
_atom_site_type_symbol
_atom_site_fract_x
_atom_site_fract_y
_atom_site_fract_z
_atom_site_U_iso_or_equiv
_atom_site_adp_type
_atom_site_occupancy
_atom_site_symmetry_multiplicity
_atom_site_calc_flag
_atom_site_refinement_flags
C1 C 0.4046(2) 0.21728(7) 0.28115(17) 0.0195(4) Uani 1 1 d .
H1A H 0.3142 0.2310 0.3375 0.029 Uiso 1 1 calc R
H1B H 0.4574 0.2508 0.2384 0.029 Uiso 1 1 calc R
H1C H 0.4876 0.1964 0.3350 0.029 Uiso 1 1 calc R
C2 C 0.1628(2) 0.20726(7) 0.04876(17) 0.0201(4) Uani 1 1 d .
H2A H 0.0896 0.1792 0.0034 0.030 Uiso 1 1 calc R
H2B H 0.2213 0.2310 -0.0166 0.030 Uiso 1 1 calc R
H2C H 0.0958 0.2328 0.1049 0.030 Uiso 1 1 calc R
C20 C 0.22503(19) 0.10225(6) 0.23436(16) 0.0140(3) Uani 1 1 d .
C21 C 0.09863(19) 0.06319(7) 0.18545(16) 0.0159(3) Uani 1 1 d .
H21 H 0.0460 0.0654 0.1012 0.019 Uiso 1 1 calc R
C22 C 0.0651(2) 0.02062(7) 0.28426(17) 0.0184(3) Uani 1 1 d .
H22 H -0.0132 -0.0104 0.2771 0.022 Uiso 1 1 calc R
C23 C 0.16902(19) 0.03260(7) 0.39510(16) 0.0176(3) Uani 1 1 d .
H23 H 0.1722 0.0112 0.4754 0.021 Uiso 1 1 calc R
C24 C 0.26751(19) 0.08233(7) 0.36450(16) 0.0153(3) Uani 1 1 d .
H24 H 0.3486 0.0996 0.4213 0.018 Uiso 1 1 calc R
C25 C -0.0627(2) 0.18719(7) 0.35898(16) 0.0177(3) Uani 1 1 d .
H25 H -0.0145 0.2198 0.3157 0.021 Uiso 1 1 calc R
C26 C -0.1881(2) 0.14991(7) 0.30571(17) 0.0202(4) Uani 1 1 d .
H26 H -0.2378 0.1529 0.2205 0.024 Uiso 1 1 calc R
C27 C -0.2257(2) 0.10730(7) 0.40289(18) 0.0221(4) Uani 1 1 d .
H27 H -0.3057 0.0769 0.3941 0.026 Uiso 1 1 calc R
C28 C -0.1230(2) 0.11794(7) 0.51555(17) 0.0205(4) Uani 1 1 d .
H28 H -0.1221 0.0960 0.5950 0.025 Uiso 1 1 calc R
C29 C -0.0220(2) 0.16739(7) 0.48796(17) 0.0186(3) Uani 1 1 d .
H29 H 0.0588 0.1842 0.5458 0.022 Uiso 1 1 calc R
C30 C 0.49446(18) 0.13829(7) 0.05270(15) 0.0130(3) Uani 1 1 d .
C31 C 0.61111(19) 0.17063(7) -0.02440(15) 0.0143(3) Uani 1 1 d .
H31 H 0.6101 0.2118 -0.0364 0.017 Uiso 1 1 calc R
C32 C 0.72866(19) 0.13152(7) -0.08011(16) 0.0174(3) Uani 1 1 d .
H32 H 0.8188 0.1419 -0.1354 0.021 Uiso 1 1 calc R
C33 C 0.6871(2) 0.07426(7) -0.03824(16) 0.0176(3) Uani 1 1 d .
H33 H 0.7445 0.0394 -0.0606 0.021 Uiso 1 1 calc R
C34 C 0.5444(2) 0.07827(7) 0.04313(15) 0.0152(3) Uani 1 1 d .
H34 H 0.4907 0.0463 0.0846 0.018 Uiso 1 1 calc R
C35 C 0.2510(2) 0.10529(7) -0.20900(18) 0.0216(4) Uani 1 1 d .
H35 H 0.1530 0.1079 -0.1576 0.026 Uiso 1 1 calc R
C36 C 0.3393(2) 0.05320(8) -0.23894(18) 0.0241(4) Uani 1 1 d .
H36 H 0.3109 0.0149 -0.2110 0.029 Uiso 1 1 calc R
C37 C 0.4773(2) 0.06857(8) -0.31794(17) 0.0256(4) Uani 1 1 d .
H37 H 0.5575 0.0423 -0.3524 0.031 Uiso 1 1 calc R
C38 C 0.4749(2) 0.13002(8) -0.33662(17) 0.0243(4) Uani 1 1 d .
H38 H 0.5532 0.1521 -0.3855 0.029 Uiso 1 1 calc R
C39 C 0.3349(2) 0.15263(8) -0.26949(17) 0.0217(4) Uani 1 1 d .
H39 H 0.3029 0.1926 -0.2657 0.026 Uiso 1 1 calc R
Si1 Si 0.31802(5) 0.166959(18) 0.15250(4) 0.01278(10) Uani 1 1 d .
Fe1 Fe 0.02030(3) 0.102900(9) 0.35344(2) 0.01244(7) Uani 1 1 d .
Fe2 Fe 0.49205(3) 0.110610(9) -0.14062(2) 0.01326(7) Uani 1 1 d .

loop_
_atom_site_aniso_label
_atom_site_aniso_U_11
_atom_site_aniso_U_22
_atom_site_aniso_U_33
_atom_site_aniso_U_23
_atom_site_aniso_U_13
_atom_site_aniso_U_12
C1 0.0183(8) 0.0185(8) 0.0217(9) -0.0054(7) 0.0063(7) -0.0007(7)
C2 0.0203(8) 0.0202(9) 0.0199(9) 0.0027(7) 0.0046(7) 0.0044(7)
C20 0.0128(8) 0.0136(8) 0.0159(8) -0.0022(6) 0.0043(6) 0.0021(6)
C21 0.0151(8) 0.0171(8) 0.0155(8) -0.0041(6) 0.0036(6) 0.0008(6)
C22 0.0183(8) 0.0120(8) 0.0250(9) -0.0033(7) 0.0082(7) -0.0006(6)
C23 0.0183(8) 0.0142(8) 0.0206(9) 0.0034(6) 0.0064(7) 0.0045(6)
C24 0.0127(8) 0.0165(8) 0.0168(8) 0.0005(6) 0.0018(6) 0.0026(6)
C25 0.0204(8) 0.0144(8) 0.0185(8) -0.0005(7) 0.0052(6) 0.0067(7)
C26 0.0153(8) 0.0251(9) 0.0202(9) -0.0046(7) 0.0000(7) 0.0088(7)
C27 0.0141(8) 0.0215(9) 0.0308(10) -0.0050(7) 0.0095(7) -0.0002(7)
C28 0.0244(9) 0.0188(8) 0.0185(9) 0.0001(7) 0.0111(7) 0.0047(7)
C29 0.0220(9) 0.0167(8) 0.0172(8) -0.0059(6) 0.0014(7) 0.0055(7)
C30 0.0132(7) 0.0150(8) 0.0109(8) -0.0010(6) -0.0010(6) -0.0004(6)
C31 0.0156(8) 0.0144(8) 0.0128(8) -0.0001(6) -0.0002(6) -0.0021(6)
C32 0.0125(8) 0.0241(9) 0.0156(8) -0.0014(7) 0.0013(6) -0.0012(6)
C33 0.0158(8) 0.0197(8) 0.0172(8) -0.0035(7) -0.0018(6) 0.0053(6)
C34 0.0177(8) 0.0139(8) 0.0138(8) 0.0008(6) -0.0006(6) 0.0002(6)
C35 0.0161(8) 0.0280(10) 0.0206(9) -0.0047(7) -0.0045(7) 0.0001(7)
C36 0.0254(9) 0.0208(9) 0.0260(10) -0.0044(7) -0.0105(7) -0.0018(7)
C37 0.0264(9) 0.0319(10) 0.0185(9) -0.0115(8) -0.0057(7) 0.0085(8)
C38 0.0259(9) 0.0344(10) 0.0124(9) 0.0005(7) -0.0013(7) -0.0008(8)
C39 0.0246(9) 0.0228(9) 0.0176(9) -0.0017(7) -0.0077(7) 0.0039(7)
Si1 0.0132(2) 0.0120(2) 0.0132(2) -0.00005(16) 0.00281(16) 0.00036(16)
Fe1 0.01227(12) 0.01205(13) 0.01306(13) -0.00089(9) 0.00290(9) 0.00075(8)
Fe2 0.01287(12) 0.01493(13) 0.01199(13) -0.00149(9) 0.00058(9) 0.00064(8)

loop_
_atom_type_symbol
_atom_type_description
_atom_type_scat_dispersion_real
_atom_type_scat_dispersion_imag
_atom_type_scat_source
C C 0.0033 0.0016 'International Tables Vol C Tables 4.2.6.8 and 6.1.1.4'
H H 0.0000 0.0000 'International Tables Vol C Tables 4.2.6.8 and 6.1.1.4'
Fe Fe 0.3463 0.8444 'International Tables Vol C Tables 4.2.6.8 and 6.1.1.4'
Si Si 0.0817 0.0704 'International Tables Vol C Tables 4.2.6.8 and 6.1.1.4'

loop_
_geom_angle_atom_site_label_1
_geom_angle_atom_site_label_2
_geom_angle_atom_site_label_3
_geom_angle
Si1 C1 H1A 109.5
Si1 C1 H1B 109.5
H1A C1 H1B 109.5
Si1 C1 H1C 109.5
H1A C1 H1C 109.5
H1B C1 H1C 109.5
Si1 C2 H2A 109.5
Si1 C2 H2B 109.5
H2A C2 H2B 109.5
Si1 C2 H2C 109.5
H2A C2 H2C 109.5
H2B C2 H2C 109.5
C24 C20 C21 106.22(14)
C24 C20 Si1 124.91(12)
C21 C20 Si1 128.86(12)
C24 C20 Fe1 69.11(9)
C21 C20 Fe1 68.95(8)
Si1 C20 Fe1 125.86(8)
C22 C21 C20 108.72(14)
C22 C21 Fe1 69.78(9)
C20 C21 Fe1 69.91(9)
C22 C21 H21 125.6
C20 C21 H21 125.6
Fe1 C21 H21 126.2
C23 C22 C21 108.13(14)
C23 C22 Fe1 69.74(9)
C21 C22 Fe1 69.32(9)
C23 C22 H22 125.9
C21 C22 H22 125.9
Fe1 C22 H22 126.6
C22 C23 C24 107.73(14)
C22 C23 Fe1 69.65(9)
C24 C23 Fe1 69.46(9)
C22 C23 H23 126.1
C24 C23 H23 126.1
Fe1 C23 H23 126.3
C23 C24 C20 109.19(14)
C23 C24 Fe1 69.79(9)
C20 C24 Fe1 69.85(9)
C23 C24 H24 125.4
C20 C24 H24 125.4
Fe1 C24 H24 126.5
C29 C25 C26 108.26(15)
C29 C25 Fe1 69.62(9)
C26 C25 Fe1 69.61(9)
C29 C25 H25 125.9
C26 C25 H25 125.9
Fe1 C25 H25 126.5
C25 C26 C27 107.66(15)
C25 C26 Fe1 69.67(9)
C27 C26 Fe1 69.74(9)
C25 C26 H26 126.2
C27 C26 H26 126.2
Fe1 C26 H26 126.0
C26 C27 C28 108.31(15)
C26 C27 Fe1 69.54(9)
C28 C27 Fe1 69.75(9)
C26 C27 H27 125.8
C28 C27 H27 125.8
Fe1 C27 H27 126.4
C27 C28 C29 107.73(15)
C27 C28 Fe1 69.57(9)
C29 C28 Fe1 69.44(9)
C27 C28 H28 126.1
C29 C28 H28 126.1
Fe1 C28 H28 126.4
C25 C29 C28 108.04(15)
C25 C29 Fe1 69.70(9)
C28 C29 Fe1 69.84(9)
C25 C29 H29 126.0
C28 C29 H29 126.0
Fe1 C29 H29 126.1
C31 C30 C34 105.86(13)
C31 C30 Si1 128.15(12)
C34 C30 Si1 125.94(12)
C31 C30 Fe2 68.81(9)
C34 C30 Fe2 68.95(9)
Si1 C30 Fe2 128.66(8)
C32 C31 C30 109.38(14)
C32 C31 Fe2 69.80(9)
C30 C31 Fe2 70.31(9)
C32 C31 H31 125.3
C30 C31 H31 125.3
Fe2 C31 H31 126.2
C33 C32 C31 107.67(14)
C33 C32 Fe2 69.71(9)
C31 C32 Fe2 69.46(9)
C33 C32 H32 126.2
C31 C32 H32 126.2
Fe2 C32 H32 126.2
C32 C33 C34 107.91(14)
C32 C33 Fe2 69.70(9)
C34 C33 Fe2 69.63(9)
C32 C33 H33 126.0
C34 C33 H33 126.0
Fe2 C33 H33 126.2
C33 C34 C30 109.18(14)
C33 C34 Fe2 69.67(9)
C30 C34 Fe2 70.14(9)
C33 C34 H34 125.4
C30 C34 H34 125.4
Fe2 C34 H34 126.4
C39 C35 C36 107.93(15)
C39 C35 Fe2 69.54(9)
C36 C35 Fe2 69.61(10)
C39 C35 H35 126.0
C36 C35 H35 126.0
Fe2 C35 H35 126.4
C37 C36 C35 107.87(16)
C37 C36 Fe2 69.47(10)
C35 C36 Fe2 69.80(10)
C37 C36 H36 126.1
C35 C36 H36 126.1
Fe2 C36 H36 126.2
C36 C37 C38 108.15(15)
C36 C37 Fe2 69.94(10)
C38 C37 Fe2 69.59(10)
C36 C37 H37 125.9
C38 C37 H37 125.9
Fe2 C37 H37 126.1
C39 C38 C37 107.91(16)
C39 C38 Fe2 69.91(10)
C37 C38 Fe2 69.72(10)
C39 C38 H38 126.0
C37 C38 H38 126.0
Fe2 C38 H38 125.9
C38 C39 C35 108.14(15)
C38 C39 Fe2 69.49(10)
C35 C39 Fe2 69.92(10)
C38 C39 H39 125.9
C35 C39 H39 125.9
Fe2 C39 H39 126.2
C20 Si1 C2 112.17(7)
C20 Si1 C1 109.10(8)
C2 Si1 C1 109.23(8)
C20 Si1 C30 105.81(7)
C2 Si1 C30 111.91(7)
C1 Si1 C30 108.49(7)
C21 Fe1 C24 68.53(6)
C21 Fe1 C29 159.57(7)
C24 Fe1 C29 107.40(7)
C21 Fe1 C26 107.25(7)
C24 Fe1 C26 158.04(7)
C29 Fe1 C26 68.62(7)
C21 Fe1 C25 123.27(7)
C24 Fe1 C25 122.25(7)
C29 Fe1 C25 40.67(7)
C26 Fe1 C25 40.72(7)
C21 Fe1 C22 40.90(6)
C24 Fe1 C22 68.37(7)
C29 Fe1 C22 158.04(7)
C26 Fe1 C22 123.46(7)
C25 Fe1 C22 159.90(7)
C21 Fe1 C27 122.36(7)
C24 Fe1 C27 159.79(7)
C29 Fe1 C27 68.42(7)
C26 Fe1 C27 40.73(7)
C25 Fe1 C27 68.32(7)
C22 Fe1 C27 107.69(7)
C21 Fe1 C23 68.70(7)
C24 Fe1 C23 40.75(6)
C29 Fe1 C23 122.15(7)
C26 Fe1 C23 159.75(7)
C25 Fe1 C23 158.08(7)
C22 Fe1 C23 40.61(7)
C27 Fe1 C23 123.42(7)
C21 Fe1 C28 158.25(7)
C24 Fe1 C28 123.34(7)
C29 Fe1 C28 40.72(7)
C26 Fe1 C28 68.64(7)
C25 Fe1 C28 68.44(7)
C22 Fe1 C28 122.26(7)
C27 Fe1 C28 40.68(7)
C23 Fe1 C28 107.36(7)
C21 Fe1 C20 41.14(6)
C24 Fe1 C20 41.04(6)
C29 Fe1 C20 122.65(6)
C26 Fe1 C20 121.56(7)
C25 Fe1 C20 106.67(6)
C22 Fe1 C20 69.24(6)
C27 Fe1 C20 158.00(7)
C23 Fe1 C20 69.30(6)
C28 Fe1 C20 159.40(7)
C38 Fe2 C31 116.25(7)
C38 Fe2 C37 40.69(8)
C31 Fe2 C37 148.01(7)
C38 Fe2 C34 167.96(7)
C31 Fe2 C34 68.12(6)
C37 Fe2 C34 129.90(7)
C38 Fe2 C32 107.07(7)
C31 Fe2 C32 40.74(6)
C37 Fe2 C32 114.76(7)
C34 Fe2 C32 68.34(7)
C38 Fe2 C33 128.76(7)
C31 Fe2 C33 68.30(6)
C37 Fe2 C33 106.96(7)
C34 Fe2 C33 40.70(6)
C32 Fe2 C33 40.59(7)
C38 Fe2 C39 40.60(7)
C31 Fe2 C39 109.48(7)
C37 Fe2 C39 68.27(7)
C34 Fe2 C39 150.62(7)
C32 Fe2 C39 130.14(7)
C33 Fe2 C39 167.97(7)
C38 Fe2 C36 68.40(7)
C31 Fe2 C36 170.67(7)
C37 Fe2 C36 40.58(7)
C34 Fe2 C36 109.09(7)
C32 Fe2 C36 147.60(7)
C33 Fe2 C36 115.86(7)
C39 Fe2 C36 68.27(7)
C38 Fe2 C35 68.31(7)
C31 Fe2 C35 131.97(6)
C37 Fe2 C35 68.25(7)
C34 Fe2 C35 118.02(7)
C32 Fe2 C35 169.71(7)
C33 Fe2 C35 149.40(7)
C39 Fe2 C35 40.54(7)
C36 Fe2 C35 40.59(7)
C38 Fe2 C30 149.33(7)
C31 Fe2 C30 40.89(6)
C37 Fe2 C30 169.38(7)
C34 Fe2 C30 40.91(6)
C32 Fe2 C30 69.14(6)
C33 Fe2 C30 69.09(6)
C39 Fe2 C30 117.55(7)
C36 Fe2 C30 131.27(7)
C35 Fe2 C30 109.79(7)

loop_
_geom_bond_atom_site_label_1
_geom_bond_atom_site_label_2
_geom_bond_distance
C1 Si1 1.8677(17)
C1 H1A 0.9800
C1 H1B 0.9800
C1 H1C 0.9800
C2 Si1 1.8646(17)
C2 H2A 0.9800
C2 H2B 0.9800
C2 H2C 0.9800
C20 C24 1.433(2)
C20 C21 1.436(2)
C20 Si1 1.8580(16)
C20 Fe1 2.0493(15)
C21 C22 1.425(2)
C21 Fe1 2.0364(15)
C21 H21 0.9500
C22 C23 1.418(2)
C22 Fe1 2.0426(16)
C22 H22 0.9500
C23 C24 1.422(2)
C23 Fe1 2.0439(16)
C23 H23 0.9500
C24 Fe1 2.0395(15)
C24 H24 0.9500
C25 C29 1.419(2)
C25 C26 1.420(2)
C25 Fe1 2.0416(16)
C25 H25 0.9500
C26 C27 1.421(2)
C26 Fe1 2.0409(16)
C26 H26 0.9500
C27 C28 1.421(3)
C27 Fe1 2.0435(16)
C27 H27 0.9500
C28 C29 1.422(2)
C28 Fe1 2.0458(16)
C28 H28 0.9500
C29 Fe1 2.0406(16)
C29 H29 0.9500
C30 C31 1.432(2)
C30 C34 1.434(2)
C30 Si1 1.8681(16)
C30 Fe2 2.0599(16)
C31 C32 1.422(2)
C31 Fe2 2.0399(15)
C31 H31 0.9500
C32 C33 1.418(2)
C32 Fe2 2.0443(16)
C32 H32 0.9500
C33 C34 1.422(2)
C33 Fe2 2.0445(16)
C33 H33 0.9500
C34 Fe2 2.0439(16)
C34 H34 0.9500
C35 C39 1.419(2)
C35 C36 1.421(2)
C35 Fe2 2.0500(17)
C35 H35 0.9500
C36 C37 1.418(3)
C36 Fe2 2.0475(17)
C36 H36 0.9500
C37 C38 1.419(3)
C37 Fe2 2.0413(17)
C37 H37 0.9500
C38 C39 1.417(2)
C38 Fe2 2.0395(17)
C38 H38 0.9500
C39 Fe2 2.0450(17)
C39 H39 0.9500

loop_
_geom_torsion_atom_site_label_1
_geom_torsion_atom_site_label_2
_geom_torsion_atom_site_label_3
_geom_torsion_atom_site_label_4
_geom_torsion
C24 C20 C21 C22 0.16(17)
Si1 C20 C21 C22 -178.92(11)
Fe1 C20 C21 C22 -59.18(10)
C24 C20 C21 Fe1 59.34(10)
Si1 C20 C21 Fe1 -119.74(13)
C20 C21 C22 C23 0.12(17)
Fe1 C21 C22 C23 -59.13(11)
C20 C21 C22 Fe1 59.26(10)
C21 C22 C23 C24 -0.37(17)
Fe1 C22 C23 C24 -59.23(11)
C21 C22 C23 Fe1 58.87(11)
C22 C23 C24 C20 0.47(17)
Fe1 C23 C24 C20 -58.88(11)
C22 C23 C24 Fe1 59.35(11)
C21 C20 C24 C23 -0.39(17)
Si1 C20 C24 C23 178.73(11)
Fe1 C20 C24 C23 58.84(11)
C21 C20 C24 Fe1 -59.23(10)
Si1 C20 C24 Fe1 119.89(12)
C29 C25 C26 C27 0.54(17)
Fe1 C25 C26 C27 59.63(11)
C29 C25 C26 Fe1 -59.09(11)
C25 C26 C27 C28 -0.42(18)
Fe1 C26 C27 C28 59.17(11)
C25 C26 C27 Fe1 -59.58(11)
C26 C27 C28 C29 0.14(18)
Fe1 C27 C28 C29 59.17(11)
C26 C27 C28 Fe1 -59.03(11)
C26 C25 C29 C28 -0.46(17)
Fe1 C25 C29 C28 -59.54(11)
C26 C25 C29 Fe1 59.08(11)
C27 C28 C29 C25 0.20(18)
Fe1 C28 C29 C25 59.45(11)
C27 C28 C29 Fe1 -59.26(11)
C34 C30 C31 C32 0.27(17)
Si1 C30 C31 C32 177.80(12)
Fe2 C30 C31 C32 -59.02(11)
C34 C30 C31 Fe2 59.29(10)
Si1 C30 C31 Fe2 -123.18(13)
C30 C31 C32 C33 -0.14(18)
Fe2 C31 C32 C33 -59.47(11)
C30 C31 C32 Fe2 59.33(11)
C31 C32 C33 C34 -0.05(18)
Fe2 C32 C33 C34 -59.36(11)
C31 C32 C33 Fe2 59.31(11)
C32 C33 C34 C30 0.23(18)
Fe2 C33 C34 C30 -59.18(11)
C32 C33 C34 Fe2 59.41(11)
C31 C30 C34 C33 -0.31(17)
Si1 C30 C34 C33 -177.90(12)
Fe2 C30 C34 C33 58.89(11)
C31 C30 C34 Fe2 -59.20(10)
Si1 C30 C34 Fe2 123.20(12)
C39 C35 C36 C37 -0.1(2)
Fe2 C35 C36 C37 -59.26(12)
C39 C35 C36 Fe2 59.19(12)
C35 C36 C37 C38 0.2(2)
Fe2 C36 C37 C38 -59.30(12)
C35 C36 C37 Fe2 59.46(12)
C36 C37 C38 C39 -0.2(2)
Fe2 C37 C38 C39 -59.71(12)
C36 C37 C38 Fe2 59.53(12)
C37 C38 C39 C35 0.14(19)
Fe2 C38 C39 C35 -59.45(12)
C37 C38 C39 Fe2 59.60(12)
C36 C35 C39 C38 -0.04(19)
Fe2 C35 C39 C38 59.19(12)
C36 C35 C39 Fe2 -59.23(12)
C24 C20 Si1 C2 -143.53(13)
C21 C20 Si1 C2 35.39(16)
Fe1 C20 Si1 C2 -55.36(12)
C24 C20 Si1 C1 -22.36(15)
C21 C20 Si1 C1 156.56(14)
Fe1 C20 Si1 C1 65.80(12)
C24 C20 Si1 C30 94.19(14)
C21 C20 Si1 C30 -86.89(15)
Fe1 C20 Si1 C30 -177.65(9)
C31 C30 Si1 C20 -176.93(14)
C34 C30 Si1 C20 0.13(15)
Fe2 C30 Si1 C20 90.80(11)
C31 C30 Si1 C2 60.61(16)
C34 C30 Si1 C2 -122.33(14)
Fe2 C30 Si1 C2 -31.66(12)
C31 C30 Si1 C1 -59.97(16)
C34 C30 Si1 C1 117.09(14)
Fe2 C30 Si1 C1 -152.24(10)
C22 C21 Fe1 C24 81.32(10)
C20 C21 Fe1 C24 -38.60(9)
C22 C21 Fe1 C29 163.52(17)
C20 C21 Fe1 C29 43.6(2)
C22 C21 Fe1 C26 -121.55(10)
C20 C21 Fe1 C26 118.53(10)
C22 C21 Fe1 C25 -163.35(9)
C20 C21 Fe1 C25 76.73(11)
C20 C21 Fe1 C22 -119.92(13)
C22 C21 Fe1 C27 -79.51(11)
C20 C21 Fe1 C27 160.57(9)
C22 C21 Fe1 C23 37.41(9)
C20 C21 Fe1 C23 -82.51(10)
C22 C21 Fe1 C28 -46.1(2)
C20 C21 Fe1 C28 -166.00(17)
C22 C21 Fe1 C20 119.92(13)
C23 C24 Fe1 C21 -81.86(10)
C20 C24 Fe1 C21 38.68(9)
C23 C24 Fe1 C29 119.38(10)
C20 C24 Fe1 C29 -120.07(9)
C23 C24 Fe1 C26 -164.77(16)
C20 C24 Fe1 C26 -44.2(2)
C23 C24 Fe1 C25 161.47(9)
C20 C24 Fe1 C25 -77.98(11)
C23 C24 Fe1 C22 -37.73(10)
C20 C24 Fe1 C22 82.81(10)
C23 C24 Fe1 C27 44.7(2)
C20 C24 Fe1 C27 165.28(17)
C20 C24 Fe1 C23 120.55(13)
C23 C24 Fe1 C28 77.50(11)
C20 C24 Fe1 C28 -161.95(9)
C23 C24 Fe1 C20 -120.55(13)
C25 C29 Fe1 C21 44.5(2)
C28 C29 Fe1 C21 163.70(17)
C25 C29 Fe1 C24 119.57(10)
C28 C29 Fe1 C24 -121.25(10)
C25 C29 Fe1 C26 -37.51(10)
C28 C29 Fe1 C26 81.67(11)
C28 C29 Fe1 C25 119.18(14)
C25 C29 Fe1 C22 -165.26(16)
C28 C29 Fe1 C22 -46.1(2)
C25 C29 Fe1 C27 -81.42(11)
C28 C29 Fe1 C27 37.76(10)
C25 C29 Fe1 C23 161.78(9)
C28 C29 Fe1 C23 -79.04(12)
C25 C29 Fe1 C28 -119.18(14)
C25 C29 Fe1 C20 77.12(11)
C28 C29 Fe1 C20 -163.69(10)
C25 C26 Fe1 C21 -121.31(10)
C27 C26 Fe1 C21 119.89(10)
C25 C26 Fe1 C24 -46.1(2)
C27 C26 Fe1 C24 -164.88(16)
C25 C26 Fe1 C29 37.47(10)
C27 C26 Fe1 C29 -81.33(11)
C27 C26 Fe1 C25 -118.80(14)
C25 C26 Fe1 C22 -163.29(9)
C27 C26 Fe1 C22 77.91(12)
C25 C26 Fe1 C27 118.80(14)
C25 C26 Fe1 C23 163.60(17)
C27 C26 Fe1 C23 44.8(2)
C25 C26 Fe1 C28 81.34(10)
C27 C26 Fe1 C28 -37.45(10)
C25 C26 Fe1 C20 -78.60(11)
C27 C26 Fe1 C20 162.60(10)
C29 C25 Fe1 C21 -162.98(9)
C26 C25 Fe1 C21 77.37(11)
C29 C25 Fe1 C24 -78.94(11)
C26 C25 Fe1 C24 161.42(10)
C26 C25 Fe1 C29 -119.64(14)
C29 C25 Fe1 C26 119.64(14)
C29 C25 Fe1 C22 163.92(17)
C26 C25 Fe1 C22 44.3(2)
C29 C25 Fe1 C27 81.67(11)
C26 C25 Fe1 C27 -37.97(10)
C29 C25 Fe1 C23 -45.2(2)
C26 C25 Fe1 C23 -164.82(16)
C29 C25 Fe1 C28 37.76(10)
C26 C25 Fe1 C28 -81.88(11)
C29 C25 Fe1 C20 -121.04(10)
C26 C25 Fe1 C20 119.32(10)
C23 C22 Fe1 C21 119.60(13)
C23 C22 Fe1 C24 37.86(9)
C21 C22 Fe1 C24 -81.74(10)
C23 C22 Fe1 C29 -45.1(2)
C21 C22 Fe1 C29 -164.65(16)
C23 C22 Fe1 C26 -163.11(9)
C21 C22 Fe1 C26 77.29(11)
C23 C22 Fe1 C25 163.80(17)
C21 C22 Fe1 C25 44.2(2)
C23 C22 Fe1 C27 -121.07(10)
C21 C22 Fe1 C27 119.33(10)
C21 C22 Fe1 C23 -119.60(13)
C23 C22 Fe1 C28 -78.81(11)
C21 C22 Fe1 C28 161.60(10)
C23 C22 Fe1 C20 82.02(10)
C21 C22 Fe1 C20 -37.58(9)
C26 C27 Fe1 C21 -78.58(11)
C28 C27 Fe1 C21 161.75(10)
C26 C27 Fe1 C24 163.60(17)
C28 C27 Fe1 C24 43.9(2)
C26 C27 Fe1 C29 81.87(11)
C28 C27 Fe1 C29 -37.80(10)
C28 C27 Fe1 C26 -119.67(14)
C26 C27 Fe1 C25 37.96(10)
C28 C27 Fe1 C25 -81.70(10)
C26 C27 Fe1 C22 -121.10(10)
C28 C27 Fe1 C22 119.23(10)
C26 C27 Fe1 C23 -163.01(10)
C28 C27 Fe1 C23 77.33(11)
C26 C27 Fe1 C28 119.67(14)
C26 C27 Fe1 C20 -42.8(2)
C28 C27 Fe1 C20 -162.51(15)
C22 C23 Fe1 C21 -37.67(9)
C24 C23 Fe1 C21 81.41(10)
C22 C23 Fe1 C24 -119.07(13)
C22 C23 Fe1 C29 161.78(9)
C24 C23 Fe1 C29 -79.14(11)
C22 C23 Fe1 C26 44.4(2)
C24 C23 Fe1 C26 163.51(18)
C22 C23 Fe1 C25 -165.12(16)
C24 C23 Fe1 C25 -46.0(2)
C24 C23 Fe1 C22 119.07(13)
C22 C23 Fe1 C27 77.86(11)
C24 C23 Fe1 C27 -163.06(10)
C22 C23 Fe1 C28 119.64(10)
C24 C23 Fe1 C28 -121.29(10)
C22 C23 Fe1 C20 -81.88(10)
C24 C23 Fe1 C20 37.20(9)
C27 C28 Fe1 C21 -45.5(2)
C29 C28 Fe1 C21 -164.67(16)
C27 C28 Fe1 C24 -163.33(10)
C29 C28 Fe1 C24 77.55(11)
C27 C28 Fe1 C29 119.12(14)
C27 C28 Fe1 C26 37.50(10)
C29 C28 Fe1 C26 -81.63(11)
C27 C28 Fe1 C25 81.40(11)
C29 C28 Fe1 C25 -37.72(10)
C27 C28 Fe1 C22 -79.45(12)
C29 C28 Fe1 C22 161.43(10)
C29 C28 Fe1 C27 -119.12(14)
C27 C28 Fe1 C23 -121.44(10)
C29 C28 Fe1 C23 119.44(10)
C27 C28 Fe1 C20 161.34(16)
C29 C28 Fe1 C20 42.2(2)
C24 C20 Fe1 C21 -117.86(13)
Si1 C20 Fe1 C21 123.46(15)
C21 C20 Fe1 C24 117.86(13)
Si1 C20 Fe1 C24 -118.68(15)
C24 C20 Fe1 C29 78.75(11)
C21 C20 Fe1 C29 -163.39(9)
Si1 C20 Fe1 C29 -39.93(13)
C24 C20 Fe1 C26 162.17(9)
C21 C20 Fe1 C26 -79.97(11)
Si1 C20 Fe1 C26 43.49(13)
C24 C20 Fe1 C25 120.30(10)
C21 C20 Fe1 C25 -121.84(10)
Si1 C20 Fe1 C25 1.62(12)
C24 C20 Fe1 C22 -80.50(10)
C21 C20 Fe1 C22 37.36(9)
Si1 C20 Fe1 C22 160.82(13)
C24 C20 Fe1 C27 -166.45(16)
C21 C20 Fe1 C27 -48.6(2)
Si1 C20 Fe1 C27 74.9(2)
C24 C20 Fe1 C23 -36.94(9)
C21 C20 Fe1 C23 80.92(10)
Si1 C20 Fe1 C23 -155.62(12)
C24 C20 Fe1 C28 47.4(2)
C21 C20 Fe1 C28 165.24(17)
Si1 C20 Fe1 C28 -71.3(2)
C39 C38 Fe2 C31 -89.77(11)
C37 C38 Fe2 C31 151.27(10)
C39 C38 Fe2 C37 118.97(15)
C39 C38 Fe2 C34 161.6(3)
C37 C38 Fe2 C34 42.6(4)
C39 C38 Fe2 C32 -132.69(10)
C37 C38 Fe2 C32 108.34(11)
C39 C38 Fe2 C33 -172.14(10)
C37 C38 Fe2 C33 68.89(13)
C37 C38 Fe2 C39 -118.97(15)
C39 C38 Fe2 C36 81.38(11)
C37 C38 Fe2 C36 -37.59(10)
C39 C38 Fe2 C35 37.55(10)
C37 C38 Fe2 C35 -81.41(11)
C39 C38 Fe2 C30 -54.95(17)
C37 C38 Fe2 C30 -173.92(12)
C32 C31 Fe2 C38 -85.93(11)
C30 C31 Fe2 C38 153.58(9)
C32 C31 Fe2 C37 -49.66(16)
C30 C31 Fe2 C37 -170.15(12)
C32 C31 Fe2 C34 81.77(10)
C30 C31 Fe2 C34 -38.71(9)
C30 C31 Fe2 C32 -120.48(13)
C32 C31 Fe2 C33 37.79(10)
C30 C31 Fe2 C33 -82.70(10)
C32 C31 Fe2 C39 -129.58(10)
C30 C31 Fe2 C39 109.93(10)
C32 C31 Fe2 C35 -169.58(10)
C30 C31 Fe2 C35 69.94(12)
C32 C31 Fe2 C30 120.48(13)
C36 C37 Fe2 C38 -119.33(15)
C36 C37 Fe2 C31 -173.79(12)
C38 C37 Fe2 C31 -54.47(17)
C36 C37 Fe2 C34 71.28(13)
C38 C37 Fe2 C34 -169.39(10)
C36 C37 Fe2 C32 152.99(10)
C38 C37 Fe2 C32 -87.68(11)
C36 C37 Fe2 C33 110.18(11)
C38 C37 Fe2 C33 -130.49(10)
C36 C37 Fe2 C39 -81.53(11)
C38 C37 Fe2 C39 37.80(10)
C38 C37 Fe2 C36 119.33(15)
C36 C37 Fe2 C35 -37.73(10)
C38 C37 Fe2 C35 81.60(11)
C36 C37 Fe2 C30 43.6(4)
C38 C37 Fe2 C30 163.0(3)
C33 C34 Fe2 C38 32.0(4)
C30 C34 Fe2 C38 152.4(3)
C33 C34 Fe2 C31 -81.72(10)
C30 C34 Fe2 C31 38.69(9)
C33 C34 Fe2 C37 67.10(12)
C30 C34 Fe2 C37 -172.49(9)
C33 C34 Fe2 C32 -37.69(10)
C30 C34 Fe2 C32 82.72(10)
C30 C34 Fe2 C33 120.41(13)
C33 C34 Fe2 C39 -172.81(13)
C30 C34 Fe2 C39 -52.40(17)
C33 C34 Fe2 C36 107.79(10)
C30 C34 Fe2 C36 -131.80(9)
C33 C34 Fe2 C35 151.23(9)
C30 C34 Fe2 C35 -88.36(10)
C33 C34 Fe2 C30 -120.41(13)
C33 C32 Fe2 C38 -130.41(10)
C31 C32 Fe2 C38 110.63(10)
C33 C32 Fe2 C31 118.96(13)
C33 C32 Fe2 C37 -87.45(11)
C31 C32 Fe2 C37 153.59(10)
C33 C32 Fe2 C34 37.79(9)
C31 C32 Fe2 C34 -81.17(10)
C31 C32 Fe2 C33 -118.96(13)
C33 C32 Fe2 C39 -169.15(10)
C31 C32 Fe2 C39 71.90(12)
C33 C32 Fe2 C36 -53.98(17)
C31 C32 Fe2 C36 -172.94(12)
C33 C32 Fe2 C35 167.8(4)
C31 C32 Fe2 C35 48.8(4)
C33 C32 Fe2 C30 81.83(10)
C31 C32 Fe2 C30 -37.13(9)
C32 C33 Fe2 C38 68.99(12)
C34 C33 Fe2 C38 -171.86(10)
C32 C33 Fe2 C31 -37.92(9)
C34 C33 Fe2 C31 81.23(10)
C32 C33 Fe2 C37 108.48(10)
C34 C33 Fe2 C37 -132.37(10)
C32 C33 Fe2 C34 -119.15(14)
C34 C33 Fe2 C32 119.15(14)
C32 C33 Fe2 C39 43.7(4)
C34 C33 Fe2 C39 162.9(3)
C32 C33 Fe2 C36 151.21(10)
C34 C33 Fe2 C36 -89.64(11)
C32 C33 Fe2 C35 -175.74(12)
C34 C33 Fe2 C35 -56.59(16)
C32 C33 Fe2 C30 -81.95(10)
C34 C33 Fe2 C30 37.20(9)
C35 C39 Fe2 C38 119.38(15)
C38 C39 Fe2 C31 107.95(11)
C35 C39 Fe2 C31 -132.67(10)
C38 C39 Fe2 C37 -37.88(11)
C35 C39 Fe2 C37 81.50(11)
C38 C39 Fe2 C34 -172.28(13)
C35 C39 Fe2 C34 -52.90(18)
C38 C39 Fe2 C32 66.81(13)
C35 C39 Fe2 C32 -173.82(10)
C38 C39 Fe2 C33 30.8(4)
C35 C39 Fe2 C33 150.2(3)
C38 C39 Fe2 C36 -81.73(12)
C35 C39 Fe2 C36 37.65(10)
C38 C39 Fe2 C35 -119.38(15)
C38 C39 Fe2 C30 151.90(10)
C35 C39 Fe2 C30 -88.72(11)
C37 C36 Fe2 C38 37.69(11)
C35 C36 Fe2 C38 -81.44(11)
C35 C36 Fe2 C37 -119.13(15)
C37 C36 Fe2 C34 -129.75(11)
C35 C36 Fe2 C34 111.12(11)
C37 C36 Fe2 C32 -50.33(18)
C35 C36 Fe2 C32 -169.46(12)
C37 C36 Fe2 C33 -86.12(12)
C35 C36 Fe2 C33 154.75(10)
C37 C36 Fe2 C39 81.53(12)
C35 C36 Fe2 C39 -37.60(10)
C37 C36 Fe2 C35 119.13(15)
C37 C36 Fe2 C30 -170.26(10)
C35 C36 Fe2 C30 70.61(13)
C39 C35 Fe2 C38 -37.61(10)
C36 C35 Fe2 C38 81.68(12)
C39 C35 Fe2 C31 68.80(13)
C36 C35 Fe2 C31 -171.91(10)
C39 C35 Fe2 C37 -81.57(11)
C36 C35 Fe2 C37 37.72(11)
C39 C35 Fe2 C34 153.68(10)
C36 C35 Fe2 C34 -87.03(12)
C39 C35 Fe2 C32 27.4(4)
C36 C35 Fe2 C32 146.7(4)
C39 C35 Fe2 C33 -168.25(12)
C36 C35 Fe2 C33 -48.96(18)
C36 C35 Fe2 C39 119.29(15)
C39 C35 Fe2 C36 -119.29(15)
C39 C35 Fe2 C30 109.60(10)
C36 C35 Fe2 C30 -131.11(11)
C31 C30 Fe2 C38 -51.47(16)
C34 C30 Fe2 C38 -169.07(12)
Si1 C30 Fe2 C38 71.10(17)
C34 C30 Fe2 C31 -117.60(12)
Si1 C30 Fe2 C31 122.57(14)
C31 C30 Fe2 C37 150.5(3)
C34 C30 Fe2 C37 32.9(4)
Si1 C30 Fe2 C37 -86.9(4)
C31 C30 Fe2 C34 117.60(12)
Si1 C30 Fe2 C34 -119.83(14)
C31 C30 Fe2 C32 37.00(9)
C34 C30 Fe2 C32 -80.60(10)
Si1 C30 Fe2 C32 159.57(12)
C31 C30 Fe2 C33 80.59(10)
C34 C30 Fe2 C33 -37.01(9)
Si1 C30 Fe2 C33 -156.84(12)
C31 C30 Fe2 C39 -88.40(10)
C34 C30 Fe2 C39 154.00(9)
Si1 C30 Fe2 C39 34.17(13)
C31 C30 Fe2 C36 -172.79(10)
C34 C30 Fe2 C36 69.61(12)
Si1 C30 Fe2 C36 -50.22(14)
C31 C30 Fe2 C35 -132.08(9)
C34 C30 Fe2 C35 110.32(10)
Si1 C30 Fe2 C35 -9.51(12)
